data_2011685
loop_
_publ_author_name
'Doyle, Robert P.'
'Kruger, Paul E.'
'Mackie, Philip R.'
'Nieuwenhuyzen, Mark.'

_publ_section_title
;
 Phenazine-2,3-diamine
;
_journal_issue 1
_journal_name_full 'Acta Crystallographica Section C'
_journal_page_first 104
_journal_page_last 105
_journal_paper_doi 10.1107/S0108270100014712
_journal_volume 57
_journal_year 2001
_chemical_formula_moiety 'C12 H10 N4'
_chemical_formula_structural 'C12 H10 N4'
_chemical_formula_sum 'C12 H10 N4'
_chemical_formula_weight 210.24
_chemical_name_systematic
;
                                       Phenazine-2,3-diamine
;
_space_group_IT_number 19
_symmetry_cell_setting orthorhombic
_symmetry_space_group_name_Hall 'P 2ac 2ab'
_symmetry_space_group_name_H-M 'P 21 21 21'
_cell_angle_alpha 90.00
_cell_angle_beta 90.00
_cell_angle_gamma 90.00
_cell_formula_units_Z 4
_cell_length_a 4.8355(8)
_cell_length_b 11.583(2)
_cell_length_c 17.304(3)
_cell_measurement_reflns_used 1452
_cell_measurement_temperature 293(2)
_cell_measurement_theta_max 26.35
_cell_measurement_theta_min 2.12
_cell_volume 969.2(3)
_computing_cell_refinement 'SAINT  (Bruker, 1999)'
_computing_data_collection 'SMART (Bruker, 1999)'
_computing_data_reduction SAINT
_computing_molecular_graphics 'ORTEP-32 for Windows (Farrugia, 1998)'
_computing_structure_refinement SHELXTL
_computing_structure_solution 'SHELXTL (Sheldrick, 1997)'
_diffrn_ambient_temperature 293(2)
_diffrn_measured_fraction_theta_full .996
_diffrn_measured_fraction_theta_max .996
_diffrn_measurement_device_type 'Bruker AXS SMART CCD area detector'
_diffrn_measurement_method \w--2\q
_diffrn_radiation_monochromator graphite
_diffrn_radiation_source 'fine-focus sealed tube'
_diffrn_radiation_type MoK\a
_diffrn_radiation_wavelength .71073
_diffrn_reflns_av_R_equivalents .0316
_diffrn_reflns_av_sigmaI/netI .0401
_diffrn_reflns_limit_h_max 6
_diffrn_reflns_limit_h_min -4
_diffrn_reflns_limit_k_max 13
_diffrn_reflns_limit_k_min -14
_diffrn_reflns_limit_l_max 8
_diffrn_reflns_limit_l_min -21
_diffrn_reflns_number 3272
_diffrn_reflns_theta_full 26.37
_diffrn_reflns_theta_max 26.37
_diffrn_reflns_theta_min 2.12
_diffrn_standards_decay_% none
_exptl_absorpt_coefficient_mu .092
_exptl_absorpt_correction_type none
_exptl_crystal_colour brown
_exptl_crystal_density_diffrn 1.442
_exptl_crystal_density_method 'not measured'
_exptl_crystal_description 'Trigonal prism'
_exptl_crystal_F_000 440
_exptl_crystal_size_max .3
_exptl_crystal_size_mid .25
_exptl_crystal_size_min .2
_refine_diff_density_max .194
_refine_diff_density_min -.192
_refine_ls_abs_structure_Flack 'not determined'
_refine_ls_extinction_method none
_refine_ls_goodness_of_fit_ref 1.046
_refine_ls_hydrogen_treatment constr
_refine_ls_matrix_type full
_refine_ls_number_parameters 145
_refine_ls_number_reflns 1182
_refine_ls_number_restraints 0
_refine_ls_restrained_S_all 1.046
_refine_ls_R_factor_all .0500
_refine_ls_R_factor_gt .0410
_refine_ls_shift/su_max .000
_refine_ls_shift/su_mean .000
_refine_ls_structure_factor_coef Fsqd
_refine_ls_weighting_details 'calc w = 1/[\s^2^(Fo^2^)+(0.0785P)^2^+0.0252P] where P=(Fo^2^+2Fc^2^)/3'
_refine_ls_weighting_scheme calc
_refine_ls_wR_factor_ref .1148
_reflns_number_gt 985
_reflns_number_total 1182
_reflns_threshold_expression I>2\s(I)
_cod_data_source_file bm1429.cif
_cod_data_source_block DAP
_cod_depositor_comments
;
The following automatic conversions were performed:
'_symmetry_cell_setting' value 'Orthorhombic' changed to 'orthorhombic'
according to '/home/saulius/struct/CIF-dictionaries/cif_core.dic'
dictionary named 'cif_core.dic' version 2.4.1 from 2010-06-29.

Automatic conversion script
Id: cif_fix_enum 1527 2010-12-29 10:47:43Z saulius 

The following automatic conversions were performed:

'_symmetry_cell_setting' value 'Orthorhombic' changed to
'orthorhombic' according to
/home/saulius/struct/CIF-dictionaries/cif_core.dic dictionary named
'cif_core.dic' version 2.4.1 from 2010-06-29.

Automatic conversion script
Id: cif_fix_values 1715 2011-07-08 13:25:40Z adriana 
;
_cod_database_code 2011685

loop_
_symmetry_equiv_pos_as_xyz
'x, y, z'
'-x+1/2, -y, z+1/2'
'-x, y+1/2, -z+1/2'
'x+1/2, -y+1/2, -z'

loop_
_atom_site_label
_atom_site_fract_x
_atom_site_fract_y
_atom_site_fract_z
_atom_site_U_iso_or_equiv
_atom_site_adp_type
_atom_site_calc_flag
_atom_site_refinement_flags
_atom_site_occupancy
_atom_site_disorder_assembly
_atom_site_disorder_group
_atom_site_type_symbol
N1 -.6437(5) .40416(18) .61117(11) .0326(6) Uani d . 1 . . N
H1A -.6772 .3312 .6109 .039 Uiso calc R 1 . . H
H1B -.7240 .4481 .6444 .039 Uiso calc R 1 . . H
C2 -.4623(5) .45044(19) .55864(13) .0225(5) Uani d . 1 . . C
C3 -.3303(5) .38408(18) .50493(12) .0235(5) Uani d . 1 . . C
H3 -.3727 .3059 .5020 .028 Uiso calc R 1 . . H
C4 -.1325(5) .42995(18) .45394(12) .0215(5) Uani d . 1 . . C
N5 -.0064(4) .36121(15) .40245(11) .0233(5) Uani d . 1 . . N
C6 .1894(5) .4090(2) .35679(12) .0227(5) Uani d . 1 . . C
C7 .3380(5) .3399(2) .30386(13) .0276(6) Uani d . 1 . . C
H7 .2976 .2616 .3001 .033 Uiso calc R 1 . . H
C8 .5403(5) .3862(2) .25808(14) .0301(6) Uani d . 1 . . C
H8 .6373 .3391 .2240 .036 Uiso calc R 1 . . H
C9 .6025(5) .5054(2) .26237(13) .0294(6) Uani d . 1 . . C
H9 .7396 .5364 .2309 .035 Uiso calc R 1 . . H
C10 .4629(5) .5750(2) .31218(13) .0276(6) Uani d . 1 . . C
H10 .5060 .6531 .3143 .033 Uiso calc R 1 . . H
C11 .2523(5) .53033(19) .36109(13) .0237(5) Uani d . 1 . . C
N12 .1178(4) .60103(16) .41102(10) .0243(5) Uani d . 1 . . N
C13 -.0689(5) .55304(18) .45788(12) .0213(5) Uani d . 1 . . C
C14 -.2120(5) .62085(18) .51267(13) .0240(5) Uani d . 1 . . C
H14 -.1745 .6995 .5155 .029 Uiso calc R 1 . . H
C15 -.4038(5) .57448(18) .56162(12) .0226(5) Uani d . 1 . . C
N16 -.5416(5) .64086(16) .61467(11) .0295(5) Uani d . 1 . . N
H16A -.5082 .7136 .6177 .035 Uiso calc R 1 . . H
H16B -.6616 .6097 .6449 .035 Uiso calc R 1 . . H

loop_
_atom_site_aniso_label
_atom_site_aniso_U_11
_atom_site_aniso_U_22
_atom_site_aniso_U_33
_atom_site_aniso_U_12
_atom_site_aniso_U_13
_atom_site_aniso_U_23
N1 .0369(13) .0217(10) .0391(11) -.0029(11) .0099(11) -.0002(9)
C2 .0197(12) .0202(11) .0276(11) -.0006(11) -.0048(10) .0026(9)
C3 .0239(12) .0161(10) .0304(11) -.0015(11) -.0023(11) .0032(9)
C4 .0214(12) .0161(10) .0268(11) -.0003(11) -.0064(11) .0009(9)
N5 .0236(11) .0186(9) .0277(9) .0005(10) -.0017(9) .0009(8)
C6 .0212(12) .0227(11) .0240(11) -.0006(11) -.0055(10) .0028(9)
C7 .0277(13) .0218(11) .0332(12) -.0016(11) -.0019(12) -.0038(10)
C8 .0271(13) .0319(12) .0313(12) .0020(12) .0019(11) -.0040(11)
C9 .0254(13) .0322(13) .0306(12) -.0013(11) .0015(12) .0073(10)
C10 .0287(13) .0243(11) .0299(12) -.0029(12) .0003(11) .0041(10)
C11 .0235(13) .0193(11) .0283(11) .0027(11) -.0053(11) .0012(9)
N12 .0250(11) .0187(9) .0290(10) .0000(10) -.0017(9) .0010(8)
C13 .0201(13) .0163(10) .0275(11) .0001(10) -.0022(10) .0025(9)
C14 .0241(12) .0151(10) .0328(11) -.0001(11) -.0047(11) -.0006(9)
C15 .0229(12) .0192(11) .0255(11) .0027(11) -.0037(11) .0011(9)
N16 .0343(12) .0201(10) .0342(11) .0011(10) .0059(10) -.0012(8)

loop_
_atom_type_symbol
_atom_type_description
_atom_type_scat_dispersion_real
_atom_type_scat_dispersion_imag
_atom_type_scat_source
C C .0033 .0016 'International Tables Vol C Tables 4.2.6.8 and 6.1.1.4'
H H 0 0 'International Tables Vol C Tables 4.2.6.8 and 6.1.1.4'
N N .0061 .0033 'International Tables Vol C Tables 4.2.6.8 and 6.1.1.4'

loop_
_geom_angle_atom_site_label_1
_geom_angle_atom_site_label_2
_geom_angle_atom_site_label_3
_geom_angle
_geom_angle_publ_flag
C3 C2 N1 122.0(2) yes
C3 C2 C15 119.1(2) ?
N1 C2 C15 118.9(2) yes
C2 C3 C4 122.2(2) ?
N5 C4 C3 120.12(19) ?
N5 C4 C13 121.0(2) ?
C3 C4 C13 118.9(2) ?
C4 N5 C6 117.59(18) yes
N5 C6 C7 120.2(2) ?
N5 C6 C11 121.2(2) ?
C7 C6 C11 118.6(2) ?
C8 C7 C6 121.1(2) ?
C7 C8 C9 120.3(2) ?
C10 C9 C8 120.4(2) ?
C9 C10 C11 121.2(2) ?
N12 C11 C10 120.2(2) ?
N12 C11 C6 121.4(2) ?
C10 C11 C6 118.4(2) ?
C13 N12 C11 117.37(19) yes
N12 C13 C14 120.50(19) ?
N12 C13 C4 121.4(2) ?
C14 C13 C4 118.1(2) ?
C15 C14 C13 122.02(19) ?
C14 C15 N16 121.7(2) yes
C14 C15 C2 119.7(2) ?
N16 C15 C2 118.7(2) yes

loop_
_geom_bond_atom_site_label_1
_geom_bond_atom_site_label_2
_geom_bond_site_symmetry_2
_geom_bond_distance
_geom_bond_publ_flag
N1 C2 . 1.372(3) yes
C2 C3 . 1.365(3) ?
C2 C15 . 1.465(3) ?
C3 C4 . 1.406(3) ?
C4 N5 . 1.342(3) yes
C4 C13 . 1.460(3) ?
N5 C6 . 1.352(3) yes
C6 C7 . 1.413(3) ?
C6 C11 . 1.439(3) ?
C7 C8 . 1.368(3) ?
C8 C9 . 1.415(3) ?
C9 C10 . 1.359(3) ?
C10 C11 . 1.421(3) ?
C11 N12 . 1.357(3) yes
N12 C13 . 1.335(3) yes
C13 C14 . 1.412(3) ?
C14 C15 . 1.366(3) ?
C15 N16 . 1.371(3) yes

loop_
_geom_hbond_atom_site_label_D
_geom_hbond_atom_site_label_H
_geom_hbond_atom_site_label_A
_geom_hbond_site_symmetry_A
_geom_hbond_distance_DH
_geom_hbond_distance_HA
_geom_hbond_distance_DA
_geom_hbond_angle_DHA
_geom_hbond_publ_flag
N1 H1A N5 4_456 .86 2.39 3.154(3) 148 yes
N1 H1B C9 2_465 .86 2.79 3.586(3) 154 yes
N16 H16A N12 4_466 .86 2.29 3.119(3) 163 yes
N16 H16B C8 2_465 .86 2.68 3.474(3) 154 yes
C3 H3 N5 4_456 .93 2.63 3.371(3) 137 yes
C14 H14 N12 4_466 .93 2.82 3.578(3) 139 yes

loop_
_cod_related_entry_id
_cod_related_entry_database
_cod_related_entry_code
1 ChemSpider 362954
